data_7702015
loop_
_publ_author_name
'Zangana, Karzan H.'
'Pineda, Eufemio Moreno'
'Winpenny, Richard E. P.'

_publ_section_title
;
 Tetrametallic lanthanide(III) phosphonate cages: synthetic, structural
 and magnetic studies.
;
_journal_issue 45
_journal_name_full 'Dalton transactions (Cambridge, England : 2003)'
_journal_page_first 17101
_journal_page_last 17107
_journal_paper_doi 10.1039/c4dt02630f
_journal_volume 43
_journal_year 2014
_chemical_formula_moiety 'C26 H56 Dy4 N6 O35 P4, 4(C5 H6 N)'
_chemical_formula_sum 'C46 H80 Dy4 N10 O35 P4'
_chemical_formula_weight 2065.01
_space_group_crystal_system monoclinic
_space_group_IT_number 15
_space_group_name_Hall '-C 2yc'
_space_group_name_H-M_alt 'C 1 2/c 1'
_atom_sites_solution_hydrogens geom
_atom_sites_solution_primary iterative
_audit_creation_date 2014-08-27
_audit_creation_method
;
Olex2 1.2
(compiled 2014.07.22 svn.r2960 for OlexSys, GUI svn.r4862)
;
_cell_angle_alpha 90
_cell_angle_beta 91.090(2)
_cell_angle_gamma 90
_cell_formula_units_Z 8
_cell_length_a 44.8591(11)
_cell_length_b 19.1273(5)
_cell_length_c 23.9486(5)
_cell_measurement_reflns_used 7295
_cell_measurement_temperature 150.01(10)
_cell_measurement_theta_max 27.8150
_cell_measurement_theta_min 3.3120
_cell_volume 20545.0(9)
_computing_cell_refinement
'CrysAlisPro, Agilent Technologies, Version 1.171.37.33 (release 27-03-2014 CrysAlis171 .NET) (compiled Mar 27 2014,17:12:48)'
_computing_data_collection
'CrysAlisPro, Agilent Technologies, Version 1.171.37.33 (release 27-03-2014 CrysAlis171 .NET) (compiled Mar 27 2014,17:12:48)'
_computing_data_reduction
'CrysAlisPro, Agilent Technologies, Version 1.171.37.33 (release 27-03-2014 CrysAlis171 .NET) (compiled Mar 27 2014,17:12:48)'
_computing_molecular_graphics 'Olex2 (Dolomanov et al., 2009)'
_computing_publication_material 'Olex2 (Dolomanov et al., 2009)'
_computing_structure_refinement 'ShelXL (Sheldrick, 2008)'
_computing_structure_solution
;
Superflip (Palatinus & Chapuis, 2007;Palatinus & van der Lee, 2008;
Palatinus et al., 2012)
;
_diffrn_ambient_environment N~2~
_diffrn_ambient_temperature 150.01(10)
_diffrn_detector 'CCD plate'
_diffrn_detector_area_resol_mean 8.0714
_diffrn_detector_type Eos
_diffrn_measured_fraction_theta_full 0.995
_diffrn_measured_fraction_theta_max 0.993
_diffrn_measurement_details
;
#__ type_ start__ end____ width___ exp.time_
  1 omega  -94.00  -34.75   0.7500   35.0000
omega____ theta____ kappa____ phi______ frames
    -      -20.7110 -178.0000  -30.0000 79

#__ type_ start__ end____ width___ exp.time_
  2 omega  -82.00  -49.00   0.7500   35.0000
omega____ theta____ kappa____ phi______ frames
    -      -20.7110  127.0000  -42.0000 44

#__ type_ start__ end____ width___ exp.time_
  3 omega   -8.00   93.25   0.7500   35.0000
omega____ theta____ kappa____ phi______ frames
    -       21.3360   37.0000  -90.0000 135
;
_diffrn_measurement_device 'four-circle diffractometer'
_diffrn_measurement_device_type 'SuperNova, Single source at offset, Eos'
_diffrn_measurement_method '\w scans'
_diffrn_orient_matrix_UB_11 0.0026494000
_diffrn_orient_matrix_UB_12 0.0365463000
_diffrn_orient_matrix_UB_13 0.0006613000
_diffrn_orient_matrix_UB_21 -0.0155643000
_diffrn_orient_matrix_UB_22 0.0062419000
_diffrn_orient_matrix_UB_23 -0.0022203000
_diffrn_orient_matrix_UB_31 -0.0009224000
_diffrn_orient_matrix_UB_32 -0.0003395000
_diffrn_orient_matrix_UB_33 0.0295362000
_diffrn_radiation_monochromator mirror
_diffrn_radiation_probe x-ray
_diffrn_radiation_type MoK\a
_diffrn_radiation_wavelength 0.71073
_diffrn_reflns_av_R_equivalents 0.0469
_diffrn_reflns_av_unetI/netI 0.0963
_diffrn_reflns_Laue_measured_fraction_full 0.995
_diffrn_reflns_Laue_measured_fraction_max 0.993
_diffrn_reflns_limit_h_max 32
_diffrn_reflns_limit_h_min -55
_diffrn_reflns_limit_k_max 23
_diffrn_reflns_limit_k_min -10
_diffrn_reflns_limit_l_max 29
_diffrn_reflns_limit_l_min -25
_diffrn_reflns_number 34066
_diffrn_reflns_point_group_measured_fraction_full 0.995
_diffrn_reflns_point_group_measured_fraction_max 0.993
_diffrn_reflns_theta_full 25.242
_diffrn_reflns_theta_max 26.372
_diffrn_reflns_theta_min 3.055
_diffrn_source 'SuperNova (Mo) X-ray Source'
_exptl_absorpt_coefficient_mu 3.003
_exptl_absorpt_correction_T_max 1.00000
_exptl_absorpt_correction_T_min 0.62947
_exptl_absorpt_correction_type multi-scan
_exptl_absorpt_process_details
'CrysAlisPro, Agilent Technologies, Version 1.171.37.33 (release 27-03-2014 CrysAlis171 .NET) (compiled Mar 27 2014,17:12:48) Empirical absorption correction using spherical harmonics, implemented in SCALE3 ABSPACK scaling algorithm.'
_exptl_crystal_colour 'clear colourless'
_exptl_crystal_colour_lustre clear
_exptl_crystal_colour_primary colourless
_exptl_crystal_density_diffrn 1.335
_exptl_crystal_description plate
_exptl_crystal_F_000 8052
_exptl_crystal_size_max 0.108
_exptl_crystal_size_mid 0.1
_exptl_crystal_size_min 0.03
_refine_diff_density_max 0.719
_refine_diff_density_min -0.727
_refine_diff_density_rms 0.140
_refine_ls_extinction_method none
_refine_ls_goodness_of_fit_ref 0.961
_refine_ls_hydrogen_treatment constr
_refine_ls_matrix_type full
_refine_ls_number_parameters 884
_refine_ls_number_reflns 20866
_refine_ls_number_restraints 0
_refine_ls_restrained_S_all 0.961
_refine_ls_R_factor_all 0.0787
_refine_ls_R_factor_gt 0.0430
_refine_ls_shift/su_max 0.003
_refine_ls_shift/su_mean 0.000
_refine_ls_structure_factor_coef Fsqd
_refine_ls_weighting_details 'w=1/[\s^2^(Fo^2^)+(0.0305P)^2^] where P=(Fo^2^+2Fc^2^)/3'
_refine_ls_weighting_scheme calc
_refine_ls_wR_factor_gt 0.0841
_refine_ls_wR_factor_ref 0.0964
_reflns_Friedel_coverage 0.000
_reflns_number_gt 14004
_reflns_number_total 20866
_reflns_threshold_expression 'I > 2\s(I)'
_cod_data_source_file c4dt02630f2.cif
_cod_data_source_block Dy4P4
_cod_original_cell_volume 20545.1(8)
_cod_database_code 7702015
_shelxl_version_number 2014/6
_chemical_oxdiff_formula Dy4O40N4C60H60
_shelx_space_group_comment
;
The symmetry employed for this shelxl refinement is uniquely defined
by the following loop, which should always be used as a source of
symmetry information in preference to the above space-group names.
They are only intended as comments.
;
_reflns_odcompleteness_completeness 99.23
_reflns_odcompleteness_iscentric 1
_reflns_odcompleteness_theta 26.32
_olex2_refinement_description
;
Big solvent Voids are obtained during the first 
modelling of the data, due to non-localised solvent molecules. 
In order to get an idea of how many solvent molecules occupies the 
empty space, a SQUEZZE procedure was performed. A total of 1722 
electron counts were found, which were attributed to a total of 
41 molecules of isobutanol (42 electron counts per molecule). 
These molecules have been added to the molecular formula in the cif file
and not to the _chemical_formula_sum.

_chemical_formula_moiety          'C26 H56 Dy4 N6 O35 P4, 4(C5 H6 N), 41(C5 H5 N)'
_chemical_formula_sum             'C251 H285 Dy4 N51 O35 P4'
;
_olex2_submission_special_instructions 'No special instructions were received'

loop_
_space_group_symop_operation_xyz
'x, y, z'
'-x, y, -z+1/2'
'x+1/2, y+1/2, z'
'-x+1/2, y+1/2, -z+1/2'
'-x, -y, -z'
'x, -y, z-1/2'
'-x+1/2, -y+1/2, -z'
'x+1/2, -y+1/2, z-1/2'

loop_
_atom_site_label
_atom_site_type_symbol
_atom_site_fract_x
_atom_site_fract_y
_atom_site_fract_z
_atom_site_U_iso_or_equiv
_atom_site_adp_type
_atom_site_occupancy
_atom_site_site_symmetry_order
_atom_site_calc_flag
_atom_site_refinement_flags_posn
_atom_site_refinement_flags_adp
_atom_site_refinement_flags_occupancy
Dy1 Dy 0.73999(2) 0.61717(2) 0.29930(2) 0.02171(8) Uani 1 1 d . . .
Dy2 Dy 0.61982(2) 0.55280(2) 0.28058(2) 0.02442(8) Uani 1 1 d . . .
Dy3 Dy 0.63018(2) 0.74677(2) 0.30763(2) 0.02479(8) Uani 1 1 d . . .
Dy4 Dy 0.64123(2) 0.67102(2) 0.16094(2) 0.02744(8) Uani 1 1 d . . .
P1 P 0.69258(4) 0.76396(9) 0.26110(7) 0.0236(4) Uani 1 1 d . . .
P2 P 0.66873(4) 0.58667(9) 0.36588(6) 0.0227(4) Uani 1 1 d . . .
P3 P 0.68782(4) 0.55793(9) 0.19029(7) 0.0240(4) Uani 1 1 d . . .
P4 P 0.59629(4) 0.81831(11) 0.18520(8) 0.0432(5) Uani 1 1 d . . .
O1 O 0.58662(9) 0.7097(2) 0.34749(17) 0.0319(11) Uani 1 1 d . . .
O1N O 0.74599(11) 0.7000(2) 0.38183(18) 0.0355(11) Uani 1 1 d . . .
O1OH O 0.61253(9) 0.6638(2) 0.24284(15) 0.0260(10) Uani 1 1 d . . .
O1P O 0.70061(9) 0.5987(2) 0.35253(15) 0.0255(10) Uani 1 1 d . . .
O2 O 0.58190(10) 0.5947(2) 0.33559(18) 0.0348(11) Uani 1 1 d . . .
O2N O 0.78204(10) 0.6988(2) 0.32245(19) 0.0367(12) Uani 1 1 d . . .
O2P O 0.65616(9) 0.5157(2) 0.34494(15) 0.0239(10) Uani 1 1 d . . .
O3 O 0.58749(10) 0.5307(2) 0.20572(17) 0.0362(12) Uani 1 1 d . . .
O3N O 0.78374(13) 0.7698(3) 0.3943(2) 0.0659(17) Uani 1 1 d . . .
O3P O 0.64719(8) 0.6397(2) 0.33813(15) 0.0211(9) Uani 1 1 d . . .
O4 O 0.60546(10) 0.5926(3) 0.13466(17) 0.0353(12) Uani 1 1 d . . .
O4N O 0.74101(11) 0.4896(2) 0.33055(19) 0.0375(12) Uani 1 1 d . . .
O4P O 0.71404(9) 0.5635(2) 0.22990(16) 0.0294(11) Uani 1 1 d . . .
O5N O 0.76797(11) 0.5628(2) 0.37753(18) 0.0401(12) Uani 1 1 d . . .
O5P O 0.65734(9) 0.5666(2) 0.21737(15) 0.0247(10) Uani 1 1 d . . .
O6N O 0.76385(16) 0.4566(3) 0.4067(2) 0.079(2) Uani 1 1 d . . .
O6P O 0.68732(9) 0.6146(2) 0.14414(15) 0.0278(10) Uani 1 1 d . . .
O7N O 0.78314(10) 0.5540(2) 0.25826(19) 0.0428(13) Uani 1 1 d . . .
O7P O 0.71774(9) 0.7136(2) 0.26966(17) 0.0305(11) Uani 1 1 d . . .
O8N O 0.76931(10) 0.6462(2) 0.21310(17) 0.0305(11) Uani 1 1 d . . .
O8P O 0.66548(8) 0.7327(2) 0.22942(15) 0.0224(10) Uani 1 1 d . . .
O9N O 0.80262(12) 0.5774(3) 0.1773(2) 0.0615(17) Uani 1 1 d . . .
O9P O 0.67872(9) 0.7907(2) 0.31618(16) 0.0293(10) Uani 1 1 d . . .
O10N O 0.61873(12) 0.8556(3) 0.3568(2) 0.0531(15) Uani 1 1 d . . .
O10P O 0.60905(11) 0.7609(2) 0.14972(18) 0.0416(13) Uani 1 1 d . . .
O11N O 0.63647(11) 0.7745(3) 0.40975(17) 0.0398(12) Uani 1 1 d . . .
O11P O 0.60641(10) 0.8174(2) 0.24556(17) 0.0362(12) Uani 1 1 d . . .
O12N O 0.62335(18) 0.8722(4) 0.4457(3) 0.107(3) Uani 1 1 d . . .
O12P O 0.60386(12) 0.8923(3) 0.1604(2) 0.0638(16) Uani 1 1 d . . .
O13N O 0.59183(10) 0.4520(3) 0.31490(19) 0.0399(12) Uani 1 1 d . . .
O14N O 0.62580(10) 0.4262(2) 0.25485(19) 0.0394(12) Uani 1 1 d . . .
O15N O 0.59369(13) 0.3471(3) 0.2789(2) 0.0666(17) Uani 1 1 d . . .
O16N O 0.64006(12) 0.6685(3) 0.05728(18) 0.0513(15) Uani 1 1 d . . .
O17N O 0.66770(11) 0.7503(3) 0.09354(19) 0.0436(13) Uani 1 1 d . . .
O18N O 0.66253(14) 0.7413(3) 0.0027(2) 0.076(2) Uani 1 1 d . . .
N1 N 0.77086(14) 0.7233(3) 0.3670(2) 0.0377(15) Uani 1 1 d . . .
N2 N 0.75767(15) 0.5013(3) 0.3724(2) 0.0413(16) Uani 1 1 d . . .
N3 N 0.78550(13) 0.5918(3) 0.2151(2) 0.0374(15) Uani 1 1 d . . .
N4 N 0.62620(15) 0.8347(4) 0.4048(3) 0.0504(18) Uani 1 1 d . . .
N5 N 0.60320(14) 0.4060(3) 0.2829(3) 0.0444(16) Uani 1 1 d . . .
N6 N 0.65669(15) 0.7208(4) 0.0502(3) 0.0537(19) Uani 1 1 d . . .
C1 C 0.57492(14) 0.6517(4) 0.3578(3) 0.0332(17) Uani 1 1 d . . .
C1P C 0.70753(14) 0.8381(3) 0.2239(3) 0.0269(15) Uani 1 1 d . . .
C2 C 0.54957(15) 0.6512(4) 0.4010(3) 0.0384(18) Uani 1 1 d . . .
C2P C 0.73064(15) 0.8743(4) 0.2616(3) 0.0421(19) Uani 1 1 d . . .
H2PA H 0.7210 0.8930 0.2938 0.063 Uiso 1 1 calc GR . .
H2PB H 0.7399 0.9115 0.2414 0.063 Uiso 1 1 calc GR . .
H2PC H 0.7455 0.8410 0.2732 0.063 Uiso 1 1 calc GR . .
C3 C 0.54276(16) 0.5761(4) 0.4200(3) 0.055(2) Uani 1 1 d . . .
H3A H 0.5604 0.5558 0.4366 0.082 Uiso 1 1 calc GR . .
H3B H 0.5365 0.5487 0.3883 0.082 Uiso 1 1 calc GR . .
H3C H 0.5272 0.5770 0.4469 0.082 Uiso 1 1 calc GR . .
C3P C 0.72287(16) 0.8103(4) 0.1715(3) 0.0413(19) Uani 1 1 d . . .
H3PA H 0.7376 0.7762 0.1822 0.062 Uiso 1 1 calc GR . .
H3PB H 0.7323 0.8483 0.1525 0.062 Uiso 1 1 calc GR . .
H3PC H 0.7083 0.7891 0.1471 0.062 Uiso 1 1 calc GR . .
C4 C 0.52256(15) 0.6836(4) 0.3713(3) 0.055(2) Uani 1 1 d . . .
H4A H 0.5059 0.6834 0.3959 0.083 Uiso 1 1 calc GR . .
H4B H 0.5177 0.6570 0.3384 0.083 Uiso 1 1 calc GR . .
H4C H 0.5271 0.7309 0.3609 0.083 Uiso 1 1 calc GR . .
C4P C 0.68261(16) 0.8888(4) 0.2065(3) 0.048(2) Uani 1 1 d . . .
H4PA H 0.6697 0.8666 0.1794 0.072 Uiso 1 1 calc GR . .
H4PB H 0.6912 0.9300 0.1905 0.072 Uiso 1 1 calc GR . .
H4PC H 0.6714 0.9014 0.2387 0.072 Uiso 1 1 calc GR . .
C5 C 0.55856(17) 0.6976(5) 0.4513(3) 0.063(3) Uani 1 1 d . . .
H5A H 0.5618 0.7446 0.4387 0.094 Uiso 1 1 calc GR . .
H5B H 0.5765 0.6798 0.4683 0.094 Uiso 1 1 calc GR . .
H5C H 0.5429 0.6973 0.4780 0.094 Uiso 1 1 calc GR . .
C5P C 0.66613(14) 0.5891(4) 0.4414(2) 0.0295(16) Uani 1 1 d . . .
C6 C 0.58895(15) 0.5456(4) 0.1548(3) 0.0358(18) Uani 1 1 d . . .
C6P C 0.68175(17) 0.5203(4) 0.4634(3) 0.045(2) Uani 1 1 d . . .
H6PA H 0.6707 0.4803 0.4504 0.067 Uiso 1 1 calc GR . .
H6PB H 0.6824 0.5206 0.5035 0.067 Uiso 1 1 calc GR . .
H6PC H 0.7017 0.5182 0.4496 0.067 Uiso 1 1 calc GR . .
C7 C 0.56893(15) 0.5052(4) 0.1134(3) 0.0398(19) Uani 1 1 d . . .
C7P C 0.63299(15) 0.5901(4) 0.4583(3) 0.044(2) Uani 1 1 d . . .
H7PA H 0.6243 0.6342 0.4482 0.066 Uiso 1 1 calc GR . .
H7PB H 0.6317 0.5835 0.4979 0.066 Uiso 1 1 calc GR . .
H7PC H 0.6225 0.5531 0.4393 0.066 Uiso 1 1 calc GR . .
C8 C 0.54137(18) 0.5466(6) 0.1063(4) 0.092(4) Uani 1 1 d . . .
H8A H 0.5299 0.5436 0.1397 0.138 Uiso 1 1 calc GR . .
H8B H 0.5298 0.5286 0.0754 0.138 Uiso 1 1 calc GR . .
H8C H 0.5464 0.5946 0.0994 0.138 Uiso 1 1 calc GR . .
C8P C 0.68302(15) 0.6522(4) 0.4651(2) 0.0375(18) Uani 1 1 d . . .
H8PA H 0.7037 0.6489 0.4556 0.056 Uiso 1 1 calc GR . .
H8PB H 0.6813 0.6530 0.5050 0.056 Uiso 1 1 calc GR . .
H8PC H 0.6747 0.6943 0.4497 0.056 Uiso 1 1 calc GR . .
C9 C 0.5626(3) 0.4327(6) 0.1371(4) 0.122(5) Uani 1 1 d . . .
H9A H 0.5810 0.4117 0.1498 0.182 Uiso 1 1 calc GR . .
H9B H 0.5536 0.4040 0.1086 0.182 Uiso 1 1 calc GR . .
H9C H 0.5493 0.4368 0.1679 0.182 Uiso 1 1 calc GR . .
C9P C 0.68970(14) 0.4731(3) 0.1568(2) 0.0262(15) Uani 1 1 d . . .
C10 C 0.5837(2) 0.4971(6) 0.0576(3) 0.102(4) Uani 1 1 d . . .
H10A H 0.5912 0.5416 0.0457 0.153 Uiso 1 1 calc GR . .
H10B H 0.5694 0.4801 0.0305 0.153 Uiso 1 1 calc GR . .
H10C H 0.5999 0.4645 0.0611 0.153 Uiso 1 1 calc GR . .
C10P C 0.71761(14) 0.4698(4) 0.1211(3) 0.0362(17) Uani 1 1 d . . .
H10D H 0.7161 0.5038 0.0917 0.054 Uiso 1 1 calc GR . .
H10E H 0.7193 0.4239 0.1051 0.054 Uiso 1 1 calc GR . .
H10F H 0.7349 0.4794 0.1440 0.054 Uiso 1 1 calc GR . .
C11P C 0.66148(14) 0.4610(4) 0.1212(3) 0.0359(17) Uani 1 1 d . . .
H11A H 0.6447 0.4552 0.1452 0.054 Uiso 1 1 calc GR . .
H11B H 0.6639 0.4196 0.0990 0.054 Uiso 1 1 calc GR . .
H11C H 0.6581 0.5004 0.0972 0.054 Uiso 1 1 calc GR . .
C12P C 0.69251(15) 0.4167(3) 0.2019(3) 0.0369(17) Uani 1 1 d . . .
H12A H 0.7089 0.4278 0.2267 0.055 Uiso 1 1 calc GR . .
H12B H 0.6960 0.3722 0.1846 0.055 Uiso 1 1 calc GR . .
H12C H 0.6744 0.4146 0.2225 0.055 Uiso 1 1 calc GR . .
C13P C 0.55611(17) 0.8128(4) 0.1825(3) 0.049(2) Uani 1 1 d . . .
C14P C 0.54657(17) 0.7421(5) 0.2083(3) 0.068(3) Uani 1 1 d . . .
H14A H 0.5546 0.7044 0.1869 0.103 Uiso 1 1 calc GR . .
H14B H 0.5252 0.7390 0.2079 0.103 Uiso 1 1 calc GR . .
H14C H 0.5540 0.7392 0.2461 0.103 Uiso 1 1 calc GR . .
C15P C 0.54555(17) 0.8155(5) 0.1210(3) 0.078(3) Uani 1 1 d . . .
H15A H 0.5508 0.8599 0.1052 0.117 Uiso 1 1 calc GR . .
H15B H 0.5243 0.8098 0.1189 0.117 Uiso 1 1 calc GR . .
H15C H 0.5549 0.7787 0.1006 0.117 Uiso 1 1 calc GR . .
C16P C 0.5433(2) 0.8741(5) 0.2155(4) 0.090(3) Uani 1 1 d . . .
H16A H 0.5503 0.8716 0.2536 0.135 Uiso 1 1 calc GR . .
H16B H 0.5219 0.8719 0.2142 0.135 Uiso 1 1 calc GR . .
H16C H 0.5498 0.9174 0.1993 0.135 Uiso 1 1 calc GR . .
N8 N 0.70084(13) 0.8571(3) 0.4023(2) 0.0358(14) Uani 1 1 d . . .
H8 H 0.6948 0.8297 0.3760 0.043 Uiso 1 1 calc R . .
C11 C 0.6949(2) 0.9233(5) 0.3989(3) 0.062(3) Uani 1 1 d . . .
H11 H 0.6841 0.9402 0.3682 0.074 Uiso 1 1 calc R . .
C12 C 0.7042(2) 0.9676(4) 0.4389(4) 0.073(3) Uani 1 1 d . . .
H12 H 0.7005 1.0152 0.4351 0.088 Uiso 1 1 calc R . .
C13 C 0.7186(2) 0.9437(5) 0.4844(3) 0.066(3) Uani 1 1 d . . .
H13 H 0.7242 0.9741 0.5131 0.079 Uiso 1 1 calc R . .
C14 C 0.72530(17) 0.8729(4) 0.4882(3) 0.049(2) Uani 1 1 d . . .
H14 H 0.7358 0.8549 0.5189 0.059 Uiso 1 1 calc R . .
C15 C 0.71595(17) 0.8308(4) 0.4454(3) 0.0435(19) Uani 1 1 d . . .
H15 H 0.7202 0.7832 0.4465 0.052 Uiso 1 1 calc R . .
N7 N 0.72728(13) 0.3549(3) 0.5713(2) 0.0375(15) Uani 1 1 d . . .
H7 H 0.7150 0.3616 0.5978 0.045 Uiso 1 1 calc R . .
C24 C 0.71742(17) 0.3611(4) 0.5187(3) 0.0417(19) Uani 1 1 d . . .
H24 H 0.6976 0.3725 0.5110 0.050 Uiso 1 1 calc R . .
C25 C 0.73665(19) 0.3508(4) 0.4764(3) 0.052(2) Uani 1 1 d . . .
H25 H 0.7299 0.3547 0.4396 0.062 Uiso 1 1 calc R . .
C26 C 0.76672(19) 0.3342(4) 0.4877(3) 0.047(2) Uani 1 1 d . . .
H26 H 0.7801 0.3270 0.4591 0.056 Uiso 1 1 calc R . .
C27 C 0.77530(16) 0.3290(4) 0.5432(3) 0.0417(19) Uani 1 1 d . . .
H27 H 0.7950 0.3187 0.5527 0.050 Uiso 1 1 calc R . .
C28 C 0.75509(17) 0.3390(4) 0.5842(3) 0.0408(19) Uani 1 1 d . . .
H28 H 0.7610 0.3345 0.6215 0.049 Uiso 1 1 calc R . .
N10 N 0.66853(15) 0.3837(3) 0.3558(2) 0.0465(17) Uani 1 1 d . . .
H10 H 0.6677 0.4286 0.3581 0.056 Uiso 1 1 calc R . .
C19 C 0.64618(18) 0.3460(5) 0.3767(3) 0.054(2) Uani 1 1 d . . .
H19 H 0.6303 0.3677 0.3940 0.065 Uiso 1 1 calc R . .
C20 C 0.6474(2) 0.2750(5) 0.3719(4) 0.064(3) Uani 1 1 d . . .
H20 H 0.6321 0.2475 0.3856 0.077 Uiso 1 1 calc R . .
C21 C 0.6710(2) 0.2449(4) 0.3471(4) 0.062(3) Uani 1 1 d . . .
H21 H 0.6717 0.1964 0.3443 0.075 Uiso 1 1 calc R . .
C22 C 0.6933(2) 0.2828(4) 0.3265(3) 0.056(2) Uani 1 1 d . . .
H22 H 0.7093 0.2616 0.3091 0.067 Uiso 1 1 calc R . .
C23 C 0.69179(18) 0.3550(4) 0.3320(3) 0.046(2) Uani 1 1 d . . .
H23 H 0.7071 0.3830 0.3189 0.055 Uiso 1 1 calc R . .
N9 N 0.5000 0.3819(10) 0.2500 0.132(6) Uani 1 2 d S T P
H9 H 0.5000 0.3369 0.2500 0.158 Uiso 1 2 calc RS T P
C16 C 0.5000 0.5206(11) 0.2500 0.105(6) Uani 1 2 d S T P
H16 H 0.5000 0.5692 0.2500 0.126 Uiso 1 2 calc RS T P
C17 C 0.5238(2) 0.4901(8) 0.2753(4) 0.095(4) Uani 1 1 d . . .
H17 H 0.5396 0.5148 0.2915 0.114 Uiso 1 1 calc R . .
C18 C 0.5221(2) 0.4189(8) 0.2744(5) 0.095(4) Uani 1 1 d . . .
H18 H 0.5374 0.3941 0.2921 0.114 Uiso 1 1 calc R . .

loop_
_atom_site_aniso_label
_atom_site_aniso_U_11
_atom_site_aniso_U_22
_atom_site_aniso_U_33
_atom_site_aniso_U_23
_atom_site_aniso_U_13
_atom_site_aniso_U_12
Dy1 0.01987(16) 0.02538(15) 0.01980(16) 0.00103(13) -0.00148(12) -0.00109(13)
Dy2 0.02048(16) 0.03245(17) 0.02034(17) -0.00078(14) 0.00044(13) -0.00267(14)
Dy3 0.02248(16) 0.02948(17) 0.02242(17) 0.00023(13) 0.00029(13) 0.00166(14)
Dy4 0.02507(17) 0.03981(19) 0.01736(16) 0.00142(14) -0.00180(13) -0.00033(15)
P1 0.0215(9) 0.0264(9) 0.0229(9) 0.0030(7) -0.0010(7) -0.0008(7)
P2 0.0217(9) 0.0280(9) 0.0185(9) 0.0025(7) 0.0001(7) 0.0002(8)
P3 0.0212(9) 0.0328(9) 0.0181(9) -0.0038(7) 0.0018(7) -0.0009(8)
P4 0.0332(11) 0.0535(13) 0.0427(12) 0.0108(10) -0.0039(9) 0.0082(10)
O1 0.021(2) 0.038(3) 0.037(3) -0.004(2) 0.008(2) -0.001(2)
O1N 0.041(3) 0.033(3) 0.033(3) 0.001(2) 0.001(2) -0.004(2)
O1OH 0.022(2) 0.037(3) 0.018(2) 0.000(2) 0.0017(18) 0.000(2)
O1P 0.020(2) 0.035(3) 0.021(2) -0.0021(19) -0.0002(18) 0.002(2)
O2 0.031(3) 0.036(3) 0.038(3) -0.008(2) 0.008(2) -0.002(2)
O2N 0.036(3) 0.039(3) 0.035(3) -0.006(2) 0.004(2) -0.009(2)
O2P 0.022(2) 0.029(2) 0.021(2) -0.0016(19) -0.0021(19) 0.001(2)
O3 0.036(3) 0.052(3) 0.020(3) 0.001(2) -0.005(2) -0.015(2)
O3N 0.066(4) 0.067(4) 0.065(4) -0.031(3) 0.002(3) -0.036(3)
O3P 0.018(2) 0.029(2) 0.016(2) -0.0011(18) -0.0003(17) 0.0005(19)
O4 0.029(3) 0.054(3) 0.022(3) 0.000(2) -0.002(2) -0.008(2)
O4N 0.043(3) 0.030(3) 0.039(3) -0.008(2) 0.008(2) -0.005(2)
O4P 0.023(2) 0.041(3) 0.025(2) -0.005(2) -0.0027(19) -0.003(2)
O5N 0.054(3) 0.030(3) 0.035(3) 0.003(2) -0.013(2) 0.001(3)
O5P 0.023(2) 0.033(2) 0.019(2) -0.0009(19) -0.0006(18) -0.001(2)
O6N 0.175(7) 0.031(3) 0.030(3) 0.008(2) -0.010(4) 0.022(4)
O6P 0.027(2) 0.037(3) 0.019(2) 0.000(2) 0.0039(19) -0.006(2)
O7N 0.042(3) 0.040(3) 0.046(3) 0.021(2) 0.013(3) 0.008(3)
O7P 0.027(3) 0.032(3) 0.032(3) 0.008(2) -0.001(2) 0.000(2)
O8N 0.030(3) 0.034(3) 0.028(3) 0.004(2) 0.003(2) 0.001(2)
O8P 0.018(2) 0.032(2) 0.018(2) 0.0019(18) 0.0002(18) -0.0018(19)
O9N 0.060(4) 0.068(4) 0.058(4) -0.004(3) 0.040(3) 0.008(3)
O9P 0.030(3) 0.033(3) 0.025(2) -0.003(2) 0.001(2) -0.008(2)
O10N 0.076(4) 0.044(3) 0.039(3) -0.003(3) -0.005(3) 0.012(3)
O10P 0.044(3) 0.050(3) 0.030(3) 0.007(2) -0.002(2) 0.017(3)
O11N 0.046(3) 0.047(3) 0.026(3) -0.006(2) 0.000(2) 0.007(3)
O11P 0.033(3) 0.045(3) 0.030(3) 0.004(2) -0.005(2) 0.011(2)
O12N 0.168(8) 0.087(5) 0.065(4) -0.043(4) -0.007(5) 0.050(5)
O12P 0.056(4) 0.065(4) 0.071(4) 0.035(3) 0.002(3) 0.007(3)
O13N 0.033(3) 0.045(3) 0.042(3) -0.008(3) 0.010(2) -0.010(3)
O14N 0.033(3) 0.039(3) 0.047(3) -0.002(2) 0.003(2) -0.004(2)
O15N 0.074(4) 0.037(3) 0.090(5) -0.011(3) 0.016(4) -0.024(3)
O16N 0.056(4) 0.078(4) 0.021(3) 0.007(3) -0.001(2) -0.013(3)
O17N 0.046(3) 0.054(3) 0.032(3) 0.016(3) -0.003(2) -0.001(3)
O18N 0.085(5) 0.115(6) 0.028(3) 0.033(3) 0.011(3) 0.000(4)
N1 0.043(4) 0.034(3) 0.035(4) -0.002(3) -0.007(3) -0.004(3)
N2 0.065(5) 0.027(3) 0.033(4) 0.000(3) 0.015(3) 0.008(3)
N3 0.039(4) 0.038(4) 0.036(4) -0.002(3) 0.012(3) -0.002(3)
N4 0.056(5) 0.044(4) 0.051(5) -0.014(4) 0.008(4) 0.008(4)
N5 0.044(4) 0.040(4) 0.048(4) 0.001(3) -0.007(3) -0.014(3)
N6 0.041(4) 0.081(6) 0.040(4) 0.016(4) 0.008(4) 0.011(4)
C1 0.020(4) 0.051(5) 0.029(4) 0.008(4) -0.004(3) 0.003(4)
C1P 0.025(4) 0.027(4) 0.029(4) 0.008(3) -0.001(3) -0.003(3)
C2 0.028(4) 0.052(5) 0.036(4) 0.002(4) 0.007(3) 0.008(4)
C2P 0.038(4) 0.043(4) 0.045(5) 0.012(4) 0.000(4) -0.020(4)
C3 0.039(5) 0.081(6) 0.044(5) 0.017(5) 0.014(4) -0.003(5)
C3P 0.052(5) 0.036(4) 0.036(4) 0.008(3) 0.014(4) -0.013(4)
C4 0.021(4) 0.079(6) 0.066(6) 0.015(5) 0.006(4) 0.008(4)
C4P 0.040(5) 0.030(4) 0.073(6) 0.021(4) -0.001(4) 0.003(4)
C5 0.045(5) 0.094(7) 0.050(5) -0.028(5) 0.020(4) -0.005(5)
C5P 0.029(4) 0.039(4) 0.020(4) 0.000(3) 0.002(3) 0.000(3)
C6 0.022(4) 0.047(5) 0.037(5) -0.012(4) -0.010(3) 0.009(4)
C6P 0.063(5) 0.049(5) 0.022(4) 0.009(3) -0.008(4) 0.000(4)
C7 0.025(4) 0.052(5) 0.042(5) -0.009(4) -0.010(3) -0.009(4)
C7P 0.047(5) 0.067(5) 0.019(4) 0.010(4) 0.014(3) 0.004(4)
C8 0.045(6) 0.151(11) 0.079(7) -0.060(7) -0.024(5) 0.018(7)
C8P 0.040(4) 0.052(5) 0.020(4) -0.006(3) -0.005(3) -0.003(4)
C9 0.159(12) 0.107(10) 0.097(9) -0.021(7) -0.051(8) -0.062(9)
C9P 0.027(4) 0.030(4) 0.022(4) 0.001(3) 0.002(3) -0.002(3)
C10 0.063(7) 0.193(13) 0.050(6) -0.077(7) 0.010(5) -0.020(8)
C10P 0.037(4) 0.037(4) 0.035(4) -0.007(3) 0.004(3) 0.001(4)
C11P 0.038(4) 0.043(4) 0.027(4) -0.011(3) -0.003(3) 0.000(4)
C12P 0.038(4) 0.039(4) 0.033(4) -0.001(3) -0.001(3) 0.003(4)
C13P 0.034(4) 0.059(5) 0.053(5) 0.003(4) -0.004(4) 0.011(4)
C14P 0.033(5) 0.100(8) 0.071(6) 0.017(5) -0.017(4) -0.019(5)
C15P 0.038(5) 0.131(9) 0.063(6) 0.024(6) -0.027(4) 0.008(6)
C16P 0.055(6) 0.102(9) 0.114(8) 0.008(7) -0.003(6) 0.046(6)
N8 0.040(4) 0.041(4) 0.027(3) -0.012(3) 0.003(3) -0.010(3)
C11 0.087(7) 0.060(6) 0.038(5) -0.002(4) -0.006(5) 0.007(6)
C12 0.126(9) 0.039(5) 0.054(6) -0.005(5) 0.001(6) -0.002(6)
C13 0.094(8) 0.065(6) 0.038(5) -0.012(5) -0.006(5) -0.005(6)
C14 0.055(5) 0.068(6) 0.024(4) -0.004(4) -0.008(4) 0.001(5)
C15 0.052(5) 0.037(4) 0.042(5) -0.006(4) 0.006(4) -0.002(4)
N7 0.049(4) 0.041(4) 0.024(3) 0.000(3) 0.023(3) 0.000(3)
C24 0.045(5) 0.046(5) 0.034(5) 0.009(4) -0.002(4) 0.001(4)
C25 0.066(6) 0.061(6) 0.029(5) 0.014(4) 0.002(4) -0.010(5)
C26 0.076(6) 0.041(4) 0.024(4) -0.001(3) 0.016(4) -0.002(5)
C27 0.039(5) 0.050(5) 0.036(4) 0.003(4) 0.002(4) 0.010(4)
C28 0.049(5) 0.046(5) 0.027(4) -0.005(3) 0.000(4) 0.008(4)
N10 0.066(5) 0.035(4) 0.038(4) -0.006(3) -0.014(3) 0.011(4)
C19 0.042(5) 0.060(6) 0.060(6) 0.010(5) 0.007(4) -0.007(5)
C20 0.059(6) 0.049(5) 0.083(7) 0.009(5) -0.004(5) -0.010(5)
C21 0.060(6) 0.039(5) 0.086(7) -0.014(5) -0.014(5) -0.007(5)
C22 0.064(6) 0.047(5) 0.057(6) -0.004(4) -0.001(5) 0.009(5)
C23 0.048(5) 0.056(5) 0.035(5) 0.004(4) -0.002(4) 0.004(4)
N9 0.094(12) 0.171(18) 0.130(13) 0.000 0.010(10) 0.000
C16 0.057(10) 0.20(2) 0.054(9) 0.000 0.014(8) 0.000
C17 0.043(6) 0.183(14) 0.061(7) -0.011(9) 0.010(5) -0.009(9)
C18 0.050(7) 0.151(13) 0.083(8) 0.005(9) -0.013(6) -0.004(9)

loop_
_atom_type_symbol
_atom_type_description
_atom_type_scat_dispersion_real
_atom_type_scat_dispersion_imag
_atom_type_scat_source
C C 0.0033 0.0016 'International Tables Vol C Tables 4.2.6.8 and 6.1.1.4'
H H 0.0000 0.0000 'International Tables Vol C Tables 4.2.6.8 and 6.1.1.4'
Dy Dy -0.1892 4.4098 'International Tables Vol C Tables 4.2.6.8 and 6.1.1.4'
N N 0.0061 0.0033 'International Tables Vol C Tables 4.2.6.8 and 6.1.1.4'
O O 0.0106 0.0060 'International Tables Vol C Tables 4.2.6.8 and 6.1.1.4'
P P 0.1023 0.0942 'International Tables Vol C Tables 4.2.6.8 and 6.1.1.4'

loop_
_geom_angle_atom_site_label_1
_geom_angle_atom_site_label_2
_geom_angle_atom_site_label_3
_geom_angle
_geom_angle_site_symmetry_1
_geom_angle_site_symmetry_3
O1N Dy1 O4N 111.51(14) . .
O1N Dy1 N1 25.35(14) . .
O1N Dy1 N2 89.05(15) . .
O1N Dy1 N3 124.86(15) . .
O1P Dy1 O1N 74.18(15) . .
O1P Dy1 O2N 125.11(15) . .
O1P Dy1 O4N 71.97(15) . .
O1P Dy1 O4P 86.89(14) . .
O1P Dy1 O5N 84.03(15) . .
O1P Dy1 O7N 141.04(15) . .
O1P Dy1 O8N 158.81(14) . .
O1P Dy1 N1 99.50(16) . .
O1P Dy1 N2 75.29(16) . .
O1P Dy1 N3 159.47(15) . .
O2N Dy1 O1N 51.02(14) . .
O2N Dy1 O4N 121.48(15) . .
O2N Dy1 O8N 69.05(14) . .
O2N Dy1 N1 25.67(14) . .
O2N Dy1 N2 98.37(17) . .
O2N Dy1 N3 73.99(15) . .
O4N Dy1 N1 119.65(15) . .
O4N Dy1 N2 25.43(14) . .
O4N Dy1 N3 91.98(15) . .
O4P Dy1 O1N 154.27(15) . .
O4P Dy1 O2N 145.34(15) . .
O4P Dy1 O4N 77.71(15) . .
O4P Dy1 O5N 127.98(15) . .
O4P Dy1 O7N 83.28(15) . .
O4P Dy1 O8N 76.58(14) . .
O4P Dy1 N1 162.58(15) . .
O4P Dy1 N2 103.07(17) . .
O4P Dy1 N3 76.99(15) . .
O5N Dy1 O1N 68.13(14) . .
O5N Dy1 O2N 73.99(15) . .
O5N Dy1 O4N 50.79(15) . .
O5N Dy1 O7N 73.02(15) . .
O5N Dy1 O8N 116.58(15) . .
O5N Dy1 N1 69.11(15) . .
O5N Dy1 N2 25.45(15) . .
O5N Dy1 N3 95.83(17) . .
O7N Dy1 O1N 122.37(16) . .
O7N Dy1 O2N 78.61(16) . .
O7N Dy1 O4N 69.11(14) . .
O7N Dy1 O8N 50.71(14) . .
O7N Dy1 N1 101.02(17) . .
O7N Dy1 N2 70.48(15) . .
O7N Dy1 N3 25.37(14) . .
O7P Dy1 O1N 76.70(14) . .
O7P Dy1 O1P 87.58(15) . .
O7P Dy1 O2N 83.35(15) . .
O7P Dy1 O4N 153.94(15) . .
O7P Dy1 O4P 85.39(15) . .
O7P Dy1 O5N 144.81(15) . .
O7P Dy1 O7N 128.77(15) . .
O7P Dy1 O8N 78.06(15) . .
O7P Dy1 N1 78.75(15) . .
O7P Dy1 N2 160.26(15) . .
O7P Dy1 N3 103.47(16) . .
O8N Dy1 O1N 116.62(14) . .
O8N Dy1 O4N 116.25(14) . .
O8N Dy1 N1 92.96(16) . .
O8N Dy1 N2 121.04(15) . .
O8N Dy1 N3 25.48(14) . .
N1 Dy1 N3 99.61(17) . .
N2 Dy1 N1 94.25(17) . .
N2 Dy1 N3 95.85(17) . .
Dy4 Dy2 Dy3 60.876(8) . .
P2 Dy2 Dy3 65.93(3) . .
P2 Dy2 Dy4 101.02(3) . .
O1OH Dy2 Dy3 35.93(9) . .
O1OH Dy2 Dy4 36.66(9) . .
O1OH Dy2 P2 99.26(10) . .
O1OH Dy2 O2P 128.70(14) . .
O1OH Dy2 O3P 70.60(13) . .
O1OH Dy2 O13N 141.10(15) . .
O1OH Dy2 O14N 142.94(14) . .
O1OH Dy2 N5 148.70(15) . .
O2 Dy2 Dy3 69.68(11) . .
O2 Dy2 Dy4 115.03(11) . .
O2 Dy2 P2 94.16(11) . .
O2 Dy2 O1OH 78.78(15) . .
O2 Dy2 O2P 103.96(14) . .
O2 Dy2 O3 92.71(16) . .
O2 Dy2 O3P 79.17(14) . .
O2 Dy2 O13N 72.24(16) . .
O2 Dy2 O14N 123.80(16) . .
O2 Dy2 N5 97.59(18) . .
O2P Dy2 Dy3 95.91(10) . .
O2P Dy2 Dy4 119.83(10) . .
O2P Dy2 P2 30.02(10) . .
O2P Dy2 O3P 60.16(13) . .
O2P Dy2 O13N 83.98(15) . .
O2P Dy2 O14N 78.02(14) . .
O2P Dy2 N5 82.50(15) . .
O3 Dy2 Dy3 112.47(12) . .
O3 Dy2 Dy4 71.84(11) . .
O3 Dy2 P2 171.74(11) . .
O3 Dy2 O1OH 77.58(15) . .
O3 Dy2 O2P 150.79(15) . .
O3 Dy2 O3P 148.11(14) . .
O3 Dy2 O13N 78.43(16) . .
O3 Dy2 O14N 72.78(16) . .
O3 Dy2 N5 71.51(16) . .
O3P Dy2 Dy3 35.80(9) . .
O3P Dy2 Dy4 83.69(9) . .
O3P Dy2 P2 30.33(9) . .
O3P Dy2 O14N 136.91(14) . .
O3P Dy2 N5 139.82(15) . .
O5P Dy2 Dy3 84.91(10) . .
O5P Dy2 Dy4 40.05(10) . .
O5P Dy2 P2 83.69(10) . .
O5P Dy2 O1OH 74.87(14) . .
O5P Dy2 O2 152.82(15) . .
O5P Dy2 O2P 87.65(14) . .
O5P Dy2 O3 88.11(14) . .
O5P Dy2 O3P 85.86(13) . .
O5P Dy2 O13N 134.18(15) . .
O5P Dy2 O14N 82.33(15) . .
O5P Dy2 N5 108.37(17) . .
O13N Dy2 Dy3 140.70(11) . .
O13N Dy2 Dy4 149.53(11) . .
O13N Dy2 P2 108.07(11) . .
O13N Dy2 O3P 126.46(14) . .
O13N Dy2 O14N 51.86(15) . .
O13N Dy2 N5 25.87(15) . .
O14N Dy2 Dy3 166.06(11) . .
O14N Dy2 Dy4 111.09(11) . .
O14N Dy2 P2 106.92(11) . .
O14N Dy2 N5 26.21(15) . .
N5 Dy2 Dy3 166.49(14) . .
N5 Dy2 Dy4 131.33(13) . .
N5 Dy2 P2 112.03(12) . .
Dy2 Dy3 Dy4 59.494(8) . .
P1 Dy3 Dy2 98.82(3) . .
P1 Dy3 Dy4 64.62(3) . .
O1 Dy3 Dy2 70.58(11) . .
O1 Dy3 Dy4 112.84(11) . .
O1 Dy3 P1 167.54(11) . .
O1 Dy3 O1OH 77.73(14) . .
O1 Dy3 O8P 146.65(14) . .
O1 Dy3 O9P 150.46(14) . .
O1 Dy3 O10N 82.82(17) . .
O1 Dy3 O11N 75.05(15) . .
O1 Dy3 N4 77.22(17) . .
O1OH Dy3 Dy2 35.60(10) . .
O1OH Dy3 Dy4 35.70(9) . .
O1OH Dy3 P1 97.58(10) . .
O1OH Dy3 O8P 68.97(13) . .
O1OH Dy3 O10N 145.17(16) . .
O1OH Dy3 O11N 144.73(15) . .
O1OH Dy3 N4 154.69(16) . .
O3P Dy3 Dy2 38.93(9) . .
O3P Dy3 Dy4 84.65(9) . .
O3P Dy3 P1 84.89(10) . .
O3P Dy3 O1 82.71(15) . .
O3P Dy3 O1OH 73.35(13) . .
O3P Dy3 O8P 86.04(13) . .
O3P Dy3 O9P 89.38(14) . .
O3P Dy3 O10N 132.46(15) . .
O3P Dy3 O11N 81.29(14) . .
O3P Dy3 N4 106.78(17) . .
O8P Dy3 Dy2 81.00(9) . .
O8P Dy3 Dy4 34.55(9) . .
O8P Dy3 P1 30.20(9) . .
O8P Dy3 O11N 133.91(14) . .
O8P Dy3 N4 136.14(16) . .
O9P Dy3 Dy2 118.48(10) . .
O9P Dy3 Dy4 94.56(10) . .
O9P Dy3 P1 30.01(10) . .
O9P Dy3 O1OH 127.06(14) . .
O9P Dy3 O8P 60.02(13) . .
O9P Dy3 O10N 81.75(17) . .
O9P Dy3 O11N 75.64(15) . .
O9P Dy3 N4 77.97(17) . .
O10N Dy3 Dy2 152.45(13) . .
O10N Dy3 Dy4 142.35(12) . .
O10N Dy3 P1 106.63(14) . .
O10N Dy3 O8P 126.53(16) . .
O10N Dy3 O11N 51.23(16) . .
O10N Dy3 N4 25.69(16) . .
O11N Dy3 Dy2 112.57(11) . .
O11N Dy3 Dy4 162.88(11) . .
O11N Dy3 P1 104.24(11) . .
O11N Dy3 N4 25.54(16) . .
O11P Dy3 Dy2 114.69(11) . .
O11P Dy3 Dy4 72.04(11) . .
O11P Dy3 P1 96.89(12) . .
O11P Dy3 O1 93.63(16) . .
O11P Dy3 O1OH 79.66(15) . .
O11P Dy3 O3P 152.94(14) . .
O11P Dy3 O8P 82.46(14) . .
O11P Dy3 O9P 105.64(15) . .
O11P Dy3 O10N 73.00(16) . .
O11P Dy3 O11N 123.80(16) . .
O11P Dy3 N4 98.42(18) . .
N4 Dy3 Dy2 134.42(14) . .
N4 Dy3 Dy4 166.06(14) . .
N4 Dy3 P1 107.68(14) . .
Dy2 Dy4 Dy3 59.630(8) . .
P3 Dy4 Dy2 65.72(3) . .
P3 Dy4 Dy3 98.91(3) . .
O1OH Dy4 Dy2 35.90(10) . .
O1OH Dy4 Dy3 35.28(10) . .
O1OH Dy4 P3 98.46(10) . .
O1OH Dy4 O5P 70.34(13) . .
O1OH Dy4 O6P 127.03(13) . .
O1OH Dy4 O16N 145.57(15) . .
O1OH Dy4 O17N 146.36(15) . .
O1OH Dy4 N6 156.13(16) . .
O4 Dy4 Dy2 68.19(11) . .
O4 Dy4 Dy3 113.51(11) . .
O4 Dy4 P3 94.14(12) . .
O4 Dy4 O1OH 78.43(14) . .
O4 Dy4 O5P 79.57(14) . .
O4 Dy4 O6P 105.37(15) . .
O4 Dy4 O8P 149.79(14) . .
O4 Dy4 O16N 73.11(17) . .
O4 Dy4 O17N 123.78(16) . .
O4 Dy4 N6 98.18(19) . .
O5P Dy4 Dy2 36.13(9) . .
O5P Dy4 Dy3 81.28(9) . .
O5P Dy4 P3 29.67(9) . .
O5P Dy4 O17N 133.41(14) . .
O5P Dy4 N6 132.76(16) . .
O6P Dy4 Dy2 95.21(10) . .
O6P Dy4 Dy3 117.04(9) . .
O6P Dy4 P3 29.50(10) . .
O6P Dy4 O5P 59.10(13) . .
O6P Dy4 O16N 79.84(15) . .
O6P Dy4 O17N 75.13(15) . .
O6P Dy4 N6 76.77(16) . .
O8P Dy4 Dy2 83.64(10) . .
O8P Dy4 Dy3 38.27(9) . .
O8P Dy4 P3 83.50(10) . .
O8P Dy4 O1OH 72.20(13) . .
O8P Dy4 O5P 84.02(13) . .
O8P Dy4 O6P 87.25(13) . .
O8P Dy4 O16N 136.88(16) . .
O8P Dy4 O17N 85.71(15) . .
O8P Dy4 N6 111.53(18) . .
O10P Dy4 Dy2 111.95(12) . .
O10P Dy4 Dy3 74.24(11) . .
O10P Dy4 P3 172.57(12) . .
O10P Dy4 O1OH 77.68(15) . .
O10P Dy4 O4 91.31(17) . .
O10P Dy4 O5P 147.87(14) . .
O10P Dy4 O6P 152.05(15) . .
O10P Dy4 O8P 89.25(15) . .
O10P Dy4 O16N 83.93(17) . .
O10P Dy4 O17N 76.96(16) . .
O10P Dy4 N6 78.80(17) . .
O16N Dy4 Dy2 138.09(13) . .
O16N Dy4 Dy3 157.10(13) . .
O16N Dy4 P3 102.48(13) . .
O16N Dy4 O5P 121.58(16) . .
O16N Dy4 O17N 51.25(17) . .
O16N Dy4 N6 25.44(17) . .
O17N Dy4 Dy2 165.96(11) . .
O17N Dy4 Dy3 115.35(12) . .
O17N Dy4 P3 104.01(11) . .
O17N Dy4 N6 25.83(17) . .
N6 Dy4 Dy2 162.09(16) . .
N6 Dy4 Dy3 138.27(16) . .
N6 Dy4 P3 105.36(13) . .
O7P P1 Dy3 125.19(18) . .
O7P P1 O8P 113.8(2) . .
O7P P1 O9P 114.1(2) . .
O7P P1 C1P 106.6(3) . .
O8P P1 Dy3 54.37(15) . .
O8P P1 O9P 102.8(2) . .
O8P P1 C1P 111.0(2) . .
O9P P1 Dy3 48.79(15) . .
O9P P1 C1P 108.5(3) . .
C1P P1 Dy3 128.0(2) . .
O1P P2 Dy2 124.93(17) . .
O1P P2 O2P 114.3(2) . .
O1P P2 O3P 113.7(2) . .
O1P P2 C5P 106.9(3) . .
O2P P2 Dy2 48.87(14) . .
O2P P2 C5P 108.3(3) . .
O3P P2 Dy2 54.00(15) . .
O3P P2 O2P 102.4(2) . .
O3P P2 C5P 111.2(3) . .
C5P P2 Dy2 128.0(2) . .
O4P P3 Dy4 127.94(18) . .
O4P P3 O5P 114.8(2) . .
O4P P3 O6P 113.7(2) . .
O4P P3 C9P 107.5(3) . .
O5P P3 Dy4 54.10(16) . .
O5P P3 O6P 103.0(2) . .
O5P P3 C9P 109.5(3) . .
O6P P3 Dy4 49.06(16) . .
O6P P3 C9P 108.1(3) . .
C9P P3 Dy4 124.4(2) . .
O10P P4 O12P 110.8(3) . .
O10P P4 C13P 109.1(3) . .
O11P P4 O10P 114.9(3) . .
O11P P4 O12P 108.0(3) . .
O11P P4 C13P 108.4(3) . .
O12P P4 C13P 105.2(3) . .
C1 O1 Dy3 135.7(4) . .
N1 O1N Dy1 94.7(4) . .
Dy2 O1OH Dy3 108.47(15) . .
Dy2 O1OH Dy4 107.44(16) . .
Dy3 O1OH Dy4 109.02(16) . .
P2 O1P Dy1 157.4(2) . .
C1 O2 Dy2 137.2(4) . .
N1 O2N Dy1 96.2(4) . .
P2 O2P Dy2 101.11(19) . .
C6 O3 Dy2 131.7(4) . .
Dy3 O3P Dy2 105.27(14) . .
P2 O3P Dy2 95.66(19) . .
P2 O3P Dy3 157.5(2) . .
C6 O4 Dy4 140.9(4) . .
N2 O4N Dy1 94.1(4) . .
P3 O4P Dy1 152.2(3) . .
N2 O5N Dy1 98.0(4) . .
Dy2 O5P Dy4 103.83(15) . .
P3 O5P Dy2 159.3(2) . .
P3 O5P Dy4 96.23(19) . .
P3 O6P Dy4 101.4(2) . .
N3 O7N Dy1 97.0(4) . .
P1 O7P Dy1 156.6(3) . .
N3 O8N Dy1 95.4(4) . .
Dy4 O8P Dy3 107.17(15) . .
P1 O8P Dy3 95.43(18) . .
P1 O8P Dy4 156.4(2) . .
P1 O9P Dy3 101.20(19) . .
N4 O10N Dy3 96.6(4) . .
P4 O10P Dy4 137.4(3) . .
N4 O11N Dy3 93.9(4) . .
P4 O11P Dy3 140.1(3) . .
N5 O13N Dy2 97.3(4) . .
N5 O14N Dy2 94.1(4) . .
N6 O16N Dy4 96.8(4) . .
N6 O17N Dy4 94.3(4) . .
O1N N1 Dy1 59.9(3) . .
O1N N1 O2N 118.1(6) . .
O2N N1 Dy1 58.1(3) . .
O3N N1 Dy1 178.0(5) . .
O3N N1 O1N 120.8(6) . .
O3N N1 O2N 121.1(6) . .
O4N N2 Dy1 60.5(3) . .
O4N N2 O5N 116.8(6) . .
O5N N2 Dy1 56.6(3) . .
O6N N2 Dy1 174.0(5) . .
O6N N2 O4N 122.6(6) . .
O6N N2 O5N 120.6(6) . .
O7N N3 Dy1 57.6(3) . .
O7N N3 O8N 116.2(6) . .
O8N N3 Dy1 59.1(3) . .
O9N N3 Dy1 174.0(5) . .
O9N N3 O7N 122.4(6) . .
O9N N3 O8N 121.4(6) . .
O10N N4 Dy3 57.7(3) . .
O11N N4 Dy3 60.5(3) . .
O11N N4 O10N 118.2(6) . .
O12N N4 Dy3 177.5(6) . .
O12N N4 O10N 121.2(7) . .
O12N N4 O11N 120.7(7) . .
O13N N5 Dy2 56.8(3) . .
O13N N5 O14N 115.7(6) . .
O14N N5 Dy2 59.7(3) . .
O15N N5 Dy2 171.9(5) . .
O15N N5 O13N 123.0(7) . .
O15N N5 O14N 121.2(7) . .
O16N N6 Dy4 57.8(3) . .
O16N N6 O17N 117.6(6) . .
O17N N6 Dy4 59.9(3) . .
O18N N6 Dy4 178.3(6) . .
O18N N6 O16N 120.8(7) . .
O18N N6 O17N 121.6(7) . .
O1 C1 O2 125.2(6) . .
O1 C1 C2 116.9(6) . .
O2 C1 C2 118.0(6) . .
C2P C1P P1 108.6(4) . .
C2P C1P C3P 109.2(5) . .
C2P C1P C4P 111.0(6) . .
C3P C1P P1 107.8(4) . .
C4P C1P P1 110.7(5) . .
C4P C1P C3P 109.4(5) . .
C3 C2 C1 110.8(6) . .
C3 C2 C5 110.9(6) . .
C4 C2 C1 105.8(5) . .
C4 C2 C3 110.9(6) . .
C4 C2 C5 108.9(6) . .
C5 C2 C1 109.4(6) . .
C6P C5P P2 106.0(4) . .
C7P C5P P2 109.9(4) . .
C7P C5P C6P 110.3(6) . .
C8P C5P P2 110.4(4) . .
C8P C5P C6P 108.7(5) . .
C8P C5P C7P 111.4(6) . .
O3 C6 O4 125.0(6) . .
O3 C6 C7 118.2(7) . .
O4 C6 C7 116.7(6) . .
C8 C7 C6 106.4(6) . .
C8 C7 C9 111.6(8) . .
C8 C7 C10 109.6(7) . .
C9 C7 C6 109.1(6) . .
C10 C7 C6 111.3(6) . .
C10 C7 C9 108.9(8) . .
C10P C9P P3 109.3(4) . .
C11P C9P P3 109.7(4) . .
C11P C9P C10P 111.1(5) . .
C11P C9P C12P 110.0(5) . .
C12P C9P P3 108.8(4) . .
C12P C9P C10P 107.9(5) . .
C14P C13P P4 108.6(5) . .
C15P C13P P4 108.7(6) . .
C15P C13P C14P 109.2(7) . .
C16P C13P P4 108.7(6) . .
C16P C13P C14P 110.8(7) . .
C16P C13P C15P 110.8(7) . .
C11 N8 C15 121.5(7) . .
N8 C11 C12 120.8(8) . .
C13 C12 C11 120.3(9) . .
C12 C13 C14 119.1(8) . .
C15 C14 C13 117.6(7) . .
N8 C15 C14 120.5(7) . .
C28 N7 C24 122.7(6) . .
N7 C24 C25 119.2(7) . .
C24 C25 C26 120.8(7) . .
C27 C26 C25 116.7(7) . .
C28 C27 C26 120.5(7) . .
N7 C28 C27 120.2(6) . .
C23 N10 C19 122.8(7) . .
N10 C19 C20 118.2(8) . .
C21 C20 C19 119.7(9) . .
C22 C21 C20 121.8(8) . .
C21 C22 C23 117.8(8) . .
N10 C23 C22 119.7(8) . .
C18 N9 C18 116.3(19) 2_655 .
C17 C16 C17 129(2) . 2_655
C16 C17 C18 112.4(14) . .
N9 C18 C17 125.0(14) . .

loop_
_geom_bond_atom_site_label_1
_geom_bond_atom_site_label_2
_geom_bond_distance
_geom_bond_site_symmetry_2
Dy1 O1N 2.544(4) .
Dy1 O1P 2.226(4) .
Dy1 O2N 2.503(4) .
Dy1 O4N 2.552(4) .
Dy1 O4P 2.258(4) .
Dy1 O5N 2.465(4) .
Dy1 O7N 2.499(5) .
Dy1 O7P 2.208(4) .
Dy1 O8N 2.531(4) .
Dy1 N1 2.930(6) .
Dy1 N2 2.925(6) .
Dy1 N3 2.937(6) .
Dy2 Dy3 3.7933(4) .
Dy2 Dy4 3.7880(4) .
Dy2 P2 3.0389(16) .
Dy2 O1OH 2.328(4) .
Dy2 O2 2.315(4) .
Dy2 O2P 2.333(4) .
Dy2 O3 2.323(4) .
Dy2 O3P 2.471(4) .
Dy2 O5P 2.300(4) .
Dy2 O13N 2.452(5) .
Dy2 O14N 2.514(5) .
Dy2 N5 2.905(6) .
Dy3 Dy4 3.8407(4) .
Dy3 P1 3.0499(17) .
Dy3 O1 2.303(4) .
Dy3 O1OH 2.346(4) .
Dy3 O3P 2.300(4) .
Dy3 O8P 2.490(4) .
Dy3 O9P 2.339(4) .
Dy3 O10N 2.450(5) .
Dy3 O11N 2.513(4) .
Dy3 O11P 2.261(4) .
Dy3 N4 2.880(7) .
Dy4 P3 3.0801(17) .
Dy4 O1OH 2.371(4) .
Dy4 O4 2.276(5) .
Dy4 O5P 2.510(4) .
Dy4 O6P 2.374(4) .
Dy4 O8P 2.280(4) .
Dy4 O10P 2.257(4) .
Dy4 O16N 2.482(4) .
Dy4 O17N 2.528(5) .
Dy4 N6 2.914(7) .
P1 O7P 1.495(4) .
P1 O8P 1.541(4) .
P1 O9P 1.555(4) .
P1 C1P 1.810(6) .
P2 O1P 1.489(4) .
P2 O2P 1.550(4) .
P2 O3P 1.542(4) .
P2 C5P 1.816(6) .
P3 O4P 1.501(4) .
P3 O5P 1.534(4) .
P3 O6P 1.548(4) .
P3 C9P 1.812(6) .
P4 O10P 1.508(5) .
P4 O11P 1.507(4) .
P4 O12P 1.574(5) .
P4 C13P 1.805(8) .
O1 C1 1.253(8) .
O1N N1 1.259(7) .
O2 C1 1.255(8) .
O2N N1 1.277(7) .
O3 C6 1.254(8) .
O3N N1 1.239(7) .
O4 C6 1.266(8) .
O4N N2 1.259(7) .
O5N N2 1.269(7) .
O6N N2 1.213(7) .
O7N N3 1.268(6) .
O8N N3 1.269(7) .
O9N N3 1.230(6) .
O10N N4 1.257(7) .
O11N N4 1.245(7) .
O12N N4 1.222(7) .
O13N N5 1.278(7) .
O14N N5 1.287(7) .
O15N N5 1.209(7) .
O16N N6 1.260(8) .
O17N N6 1.273(8) .
O18N N6 1.237(7) .
C1 C2 1.552(9) .
C1P C2P 1.526(8) .
C1P C3P 1.539(8) .
C1P C4P 1.531(8) .
C2 C3 1.539(10) .
C2 C4 1.525(9) .
C2 C5 1.543(10) .
C5P C6P 1.575(9) .
C5P C7P 1.548(9) .
C5P C8P 1.529(8) .
C6 C7 1.536(9) .
C7 C8 1.475(10) .
C7 C9 1.528(12) .
C7 C10 1.511(10) .
C9P C10P 1.531(8) .
C9P C11P 1.530(8) .
C9P C12P 1.531(8) .
C13P C14P 1.550(11) .
C13P C15P 1.539(10) .
C13P C16P 1.532(11) .
N8 C11 1.295(9) .
N8 C15 1.324(8) .
C11 C12 1.340(10) .
C12 C13 1.339(11) .
C13 C14 1.389(11) .
C14 C15 1.364(9) .
N7 C24 1.332(8) .
N7 C28 1.316(8) .
C24 C25 1.357(9) .
C25 C26 1.407(10) .
C26 C27 1.381(9) .
C27 C28 1.363(9) .
N10 C19 1.340(9) .
N10 C23 1.319(9) .
C19 C20 1.364(11) .
C20 C21 1.352(11) .
C21 C22 1.338(11) .
C22 C23 1.389(10) .
N9 C18 1.343(13) .
N9 C18 1.343(13) 2_655
C16 C17 1.349(14) .
C16 C17 1.349(14) 2_655
C17 C18 1.363(15) .
